data_4075671
loop_
_publ_author_name
'Mandal, Debaprasad'
'Gupta, B. D.'

_publ_section_title
;
 Cobaloximes with Dimesitylglyoxime: Synthesis, Characterization,
 and Spectral Correlations with the Related Cobaloximes
;
_journal_coden_ASTM ORGND7
_journal_issue 7
_journal_name_full Organometallics
_journal_page_first 1501
_journal_page_last 1510
_journal_paper_doi 10.1021/om049096m
_journal_volume 24
_journal_year 2005
_chemical_formula_moiety '(C47 H56 Cl2 Co1 N5 O4)2'
_chemical_formula_sum 'C94 H112 Cl4 Co2 N10 O8'
_chemical_formula_weight 1769.60
_chemical_name_common 'Methyl cobalt(III) Mesitylglyoxime Pyridine'
_chemical_name_systematic
;
 trans-bis(dimesitylglyoximato)-methyl-(pyridine)-cobalt(III)
;
_space_group_IT_number 15
_symmetry_cell_setting monoclinic
_symmetry_Int_Tables_number 15
_symmetry_space_group_name_Hall '-C 2yc'
_symmetry_space_group_name_H-M 'C 1 2/c 1'
_atom_sites_solution_hydrogens geom
_atom_sites_solution_primary direct
_atom_sites_solution_secondary difmap
_audit_creation_method SHELXL-97
_cell_angle_alpha 90.000(0)
_cell_angle_beta 108.006(17)
_cell_angle_gamma 90.000(0)
_cell_formula_units_Z 4
_cell_length_a 27.939(15)
_cell_length_b 9.226(5)
_cell_length_c 37.232(2)
_cell_measurement_reflns_used 900
_cell_measurement_temperature 293(2)
_cell_measurement_theta_max +28.0
_cell_measurement_theta_min -28.0
_cell_volume 9127(7)
_computing_cell_refinement 'SMART 5.628 (BRUKER, 2003)'
_computing_data_collection 'SMART 5.628 (BRUKER, 2003)'
_computing_data_reduction 'SAINT+ 6.45 (BRUKER, 2003)'
_computing_molecular_graphics 'Diamond 2.1'
_computing_publication_material 'WinGX publication routines (Farrugia, 1999)'
_computing_structure_refinement 'SHELXL-97 (Sheldrick, 1997)'
_computing_structure_solution SHELXTL
_diffrn_ambient_temperature 293(2)
_diffrn_measured_fraction_theta_full 0.983
_diffrn_measured_fraction_theta_max 0.983
_diffrn_measurement_device_type 'CCD area detector'
_diffrn_measurement_method \f/\w
_diffrn_radiation_monochromator graphite
_diffrn_radiation_source 'fine-focus sealed tube'
_diffrn_radiation_type MoK\a
_diffrn_radiation_wavelength 0.71073
_diffrn_reflns_av_R_equivalents 0.0466
_diffrn_reflns_av_sigmaI/netI 0.0608
_diffrn_reflns_limit_h_max 31
_diffrn_reflns_limit_h_min -37
_diffrn_reflns_limit_k_max 12
_diffrn_reflns_limit_k_min -12
_diffrn_reflns_limit_l_max 49
_diffrn_reflns_limit_l_min -28
_diffrn_reflns_number 29710
_diffrn_reflns_theta_full 28.38
_diffrn_reflns_theta_max 28.38
_diffrn_reflns_theta_min 2.18
_diffrn_standards_decay_% <0.05
_exptl_absorpt_coefficient_mu 0.541
_exptl_absorpt_correction_T_max 0.9330
_exptl_absorpt_correction_T_min 0.8903
_exptl_absorpt_correction_type empirical
_exptl_absorpt_process_details 'Bruker SADABS'
_exptl_crystal_colour orange
_exptl_crystal_density_diffrn 1.288
_exptl_crystal_density_method 'not measured'
_exptl_crystal_description block
_exptl_crystal_F_000 3728
_exptl_crystal_size_max 0.22
_exptl_crystal_size_mid 0.15
_exptl_crystal_size_min 0.13
_refine_diff_density_max 0.797
_refine_diff_density_min -0.389
_refine_diff_density_rms 0.078
_refine_ls_extinction_method none
_refine_ls_goodness_of_fit_ref 1.017
_refine_ls_hydrogen_treatment mixed
_refine_ls_matrix_type full
_refine_ls_number_parameters 545
_refine_ls_number_reflns 11254
_refine_ls_number_restraints 0
_refine_ls_restrained_S_all 1.017
_refine_ls_R_factor_all 0.1014
_refine_ls_R_factor_gt 0.0689
_refine_ls_shift/su_max 0.009
_refine_ls_shift/su_mean 0.000
_refine_ls_structure_factor_coef Fsqd
_refine_ls_weighting_details 'calc w=1/[\s^2^(Fo^2^)+(0.0924P)^2^+5.1353P] where P=(Fo^2^+2Fc^2^)/3'
_refine_ls_weighting_scheme calc
_refine_ls_wR_factor_gt 0.1621
_refine_ls_wR_factor_ref 0.1806
_reflns_number_gt 7754
_reflns_number_total 11254
_reflns_threshold_expression >2sigma(I)
_cod_data_source_file om049096msi20041122_050050.cif
_cod_data_source_block 1
_cod_depositor_comments
;
 Updated bibliographic information.

 Antanas Vaitkus,
 2019-10-02
;
_cod_original_cell_volume 9127(5)
_cod_database_code 4075671

loop_
_symmetry_equiv_pos_as_xyz
'x, y, z'
'-x, y, -z+1/2'
'x+1/2, y+1/2, z'
'-x+1/2, y+1/2, -z+1/2'
'-x, -y, -z'
'x, -y, z-1/2'
'-x+1/2, -y+1/2, -z'
'x+1/2, -y+1/2, z-1/2'

loop_
_atom_site_label
_atom_site_type_symbol
_atom_site_fract_x
_atom_site_fract_y
_atom_site_fract_z
_atom_site_U_iso_or_equiv
_atom_site_adp_type
_atom_site_occupancy
_atom_site_symmetry_multiplicity
_atom_site_calc_flag
_atom_site_refinement_flags
Co1 Co 0.746778(13) 0.16310(4) 0.632344(10) 0.02739(12) Uani 1 1 d .
Cl1 Cl 0.66990(5) -0.24131(13) 0.51110(4) 0.0905(4) Uani 1 1 d .
Cl2 Cl 0.69059(7) -0.1746(2) 0.44201(4) 0.1336(7) Uani 1 1 d .
O1 O 0.73913(7) 0.0842(2) 0.55744(5) 0.0383(5) Uani 1 1 d .
O2 O 0.67520(8) 0.3079(2) 0.65938(6) 0.0405(5) Uani 1 1 d .
O3 O 0.75748(8) 0.2564(2) 0.70748(6) 0.0413(5) Uani 1 1 d .
H1 H 0.7253 0.2826 0.6942 0.062 Uiso 1 1 d .
O4 O 0.82006(7) 0.0187(2) 0.60592(6) 0.0412(5) Uani 1 1 d .
H2 H 0.7833 0.0391 0.5773 0.062 Uiso 1 1 d .
N1 N 0.71538(9) 0.1446(2) 0.58006(6) 0.0305(5) Uani 1 1 d .
N2 N 0.68437(9) 0.2520(2) 0.62877(7) 0.0318(5) Uani 1 1 d .
N3 N 0.77964(9) 0.1876(2) 0.68473(6) 0.0309(5) Uani 1 1 d .
N4 N 0.80962(8) 0.0744(2) 0.63604(6) 0.0310(5) Uani 1 1 d .
N5 N 0.71989(8) -0.0396(3) 0.64181(7) 0.0332(5) Uani 1 1 d .
C1 C 0.66854(10) 0.1889(3) 0.56603(8) 0.0311(6) Uani 1 1 d .
C2 C 0.64930(10) 0.2504(3) 0.59574(8) 0.0309(6) Uani 1 1 d .
C3 C 0.64046(11) 0.1787(3) 0.52504(8) 0.0353(6) Uani 1 1 d .
C4 C 0.65771(12) 0.2593(3) 0.49934(9) 0.0404(7) Uani 1 1 d .
C5 C 0.63402(15) 0.2406(4) 0.46086(10) 0.0551(9) Uani 1 1 d .
H5 H 0.6452 0.2941 0.4438 0.066 Uiso 1 1 calc R
C6 C 0.59437(16) 0.1451(5) 0.44705(10) 0.0642(11) Uani 1 1 d .
C7 C 0.57750(13) 0.0678(5) 0.47259(11) 0.0608(10) Uani 1 1 d .
H7 H 0.5506 0.0043 0.4635 0.073 Uiso 1 1 calc R
C8 C 0.59957(12) 0.0821(4) 0.51139(10) 0.0450(8) Uani 1 1 d .
C9 C 0.70081(13) 0.3652(4) 0.51214(10) 0.0486(8) Uani 1 1 d .
H9A H 0.7321 0.3135 0.5183 0.073 Uiso 1 1 calc R
H9B H 0.6986 0.4165 0.5340 0.073 Uiso 1 1 calc R
H9C H 0.6991 0.4329 0.4922 0.073 Uiso 1 1 calc R
C10 C 0.5719(2) 0.1220(7) 0.40452(12) 0.109(2) Uani 1 1 d .
H10A H 0.5657 0.2143 0.3920 0.163 Uiso 1 1 calc R
H10B H 0.5407 0.0698 0.3994 0.163 Uiso 1 1 calc R
H10C H 0.5950 0.0674 0.3954 0.163 Uiso 1 1 calc R
C11 C 0.58084(14) -0.0114(4) 0.53736(12) 0.0610(10) Uani 1 1 d .
H11A H 0.5566 0.0416 0.5456 0.092 Uiso 1 1 calc R
H11B H 0.6086 -0.0382 0.5589 0.092 Uiso 1 1 calc R
H11C H 0.5654 -0.0971 0.5242 0.092 Uiso 1 1 calc R
C12 C 0.59594(11) 0.2950(3) 0.58986(8) 0.0340(6) Uani 1 1 d .
C13 C 0.56774(12) 0.2169(4) 0.60895(9) 0.0411(7) Uani 1 1 d .
C14 C 0.51786(12) 0.2560(4) 0.60350(10) 0.0480(8) Uani 1 1 d .
H14 H 0.4995 0.2051 0.6164 0.058 Uiso 1 1 calc R
C15 C 0.49463(12) 0.3676(4) 0.57968(10) 0.0506(9) Uani 1 1 d .
C16 C 0.52281(12) 0.4430(4) 0.56119(10) 0.0472(8) Uani 1 1 d .
H16 H 0.5077 0.5182 0.5450 0.057 Uiso 1 1 calc R
C17 C 0.57306(11) 0.4100(3) 0.56603(9) 0.0376(7) Uani 1 1 d .
C18 C 0.58949(13) 0.0903(4) 0.63469(11) 0.0543(9) Uani 1 1 d .
H18A H 0.6097 0.1260 0.6588 0.081 Uiso 1 1 calc R
H18B H 0.6100 0.0327 0.6237 0.081 Uiso 1 1 calc R
H18C H 0.5626 0.0320 0.6378 0.081 Uiso 1 1 calc R
C19 C 0.44044(13) 0.4091(6) 0.57521(14) 0.0832(14) Uani 1 1 d .
H19A H 0.4276 0.4688 0.5532 0.125 Uiso 1 1 calc R
H19B H 0.4391 0.4617 0.5971 0.125 Uiso 1 1 calc R
H19C H 0.4204 0.3229 0.5725 0.125 Uiso 1 1 calc R
C20 C 0.60144(13) 0.5022(4) 0.54614(10) 0.0503(8) Uani 1 1 d .
H20A H 0.5926 0.4739 0.5201 0.075 Uiso 1 1 calc R
H20B H 0.6370 0.4893 0.5579 0.075 Uiso 1 1 calc R
H20C H 0.5929 0.6022 0.5478 0.075 Uiso 1 1 calc R
C21 C 0.82448(10) 0.1324(3) 0.69891(8) 0.0298(6) Uani 1 1 d .
C22 C 0.84208(10) 0.0591(3) 0.66987(8) 0.0303(6) Uani 1 1 d .
C23 C 0.85446(10) 0.1441(3) 0.73961(8) 0.0333(6) Uani 1 1 d .
C24 C 0.86188(10) 0.0219(3) 0.76346(8) 0.0333(6) Uani 1 1 d .
C25 C 0.89054(11) 0.0366(4) 0.80096(8) 0.0393(7) Uani 1 1 d .
H25 H 0.8949 -0.0437 0.8168 0.047 Uiso 1 1 calc R
C26 C 0.91291(12) 0.1665(4) 0.81573(9) 0.0436(8) Uani 1 1 d .
C27 C 0.90433(12) 0.2861(4) 0.79213(9) 0.0435(7) Uani 1 1 d .
H27 H 0.9189 0.3742 0.8018 0.052 Uiso 1 1 calc R
C28 C 0.87483(11) 0.2791(3) 0.75459(9) 0.0371(7) Uani 1 1 d .
C29 C 0.83758(13) -0.1225(4) 0.74973(10) 0.0493(8) Uani 1 1 d .
H29A H 0.8582 -0.1755 0.7379 0.074 Uiso 1 1 calc R
H29B H 0.8050 -0.1068 0.7318 0.074 Uiso 1 1 calc R
H29C H 0.8341 -0.1769 0.7708 0.074 Uiso 1 1 calc R
C30 C 0.94395(16) 0.1767(5) 0.85667(11) 0.0678(11) Uani 1 1 d .
H30A H 0.9547 0.2751 0.8626 0.102 Uiso 1 1 calc R
H30B H 0.9729 0.1151 0.8613 0.102 Uiso 1 1 calc R
H30C H 0.9241 0.1465 0.8722 0.102 Uiso 1 1 calc R
C31 C 0.86426(14) 0.4172(4) 0.73150(10) 0.0538(9) Uani 1 1 d .
H31A H 0.8329 0.4576 0.7321 0.081 Uiso 1 1 calc R
H31B H 0.8624 0.3959 0.7059 0.081 Uiso 1 1 calc R
H31C H 0.8908 0.4856 0.7419 0.081 Uiso 1 1 calc R
C32 C 0.88935(10) -0.0285(3) 0.67788(8) 0.0346(6) Uani 1 1 d .
C33 C 0.88588(11) -0.1795(4) 0.67274(8) 0.0394(7) Uani 1 1 d .
C34 C 0.93017(13) -0.2603(4) 0.68197(10) 0.0501(9) Uani 1 1 d .
H34 H 0.9280 -0.3601 0.6784 0.060 Uiso 1 1 calc R
C35 C 0.97734(13) -0.1974(5) 0.69630(10) 0.0539(9) Uani 1 1 d .
C36 C 0.97987(12) -0.0485(5) 0.70016(10) 0.0537(9) Uani 1 1 d .
H36 H 1.0113 -0.0050 0.7093 0.064 Uiso 1 1 calc R
C37 C 0.93705(11) 0.0396(4) 0.69094(9) 0.0429(8) Uani 1 1 d .
C38 C 0.83610(12) -0.2571(4) 0.65746(10) 0.0496(8) Uani 1 1 d .
H38A H 0.8213 -0.2337 0.6312 0.074 Uiso 1 1 calc R
H38B H 0.8139 -0.2271 0.6713 0.074 Uiso 1 1 calc R
H38C H 0.8414 -0.3598 0.6602 0.074 Uiso 1 1 calc R
C39 C 1.02468(15) -0.2898(6) 0.70791(13) 0.0825(15) Uani 1 1 d .
H39A H 1.0466 -0.2609 0.6938 0.124 Uiso 1 1 calc R
H39B H 1.0157 -0.3899 0.7029 0.124 Uiso 1 1 calc R
H39C H 1.0417 -0.2770 0.7344 0.124 Uiso 1 1 calc R
C40 C 0.94309(13) 0.2013(4) 0.69462(11) 0.0570(10) Uani 1 1 d .
H40A H 0.9462 0.2296 0.7201 0.086 Uiso 1 1 calc R
H40B H 0.9142 0.2476 0.6775 0.086 Uiso 1 1 calc R
H40C H 0.9728 0.2300 0.6886 0.086 Uiso 1 1 calc R
C41 C 0.71244(12) -0.1447(3) 0.61573(10) 0.0435(7) Uani 1 1 d .
H41 H 0.7151 -0.1217 0.5921 0.052 Uiso 1 1 calc R
C42 C 0.70103(14) -0.2856(4) 0.62257(12) 0.0563(9) Uani 1 1 d .
H42 H 0.6959 -0.3553 0.6037 0.068 Uiso 1 1 calc R
C43 C 0.69731(14) -0.3217(4) 0.65707(14) 0.0624(11) Uani 1 1 d .
H43 H 0.6902 -0.4166 0.6622 0.075 Uiso 1 1 calc R
C44 C 0.70412(13) -0.2164(4) 0.68403(11) 0.0527(9) Uani 1 1 d .
H44 H 0.7015 -0.2382 0.7077 0.063 Uiso 1 1 calc R
C45 C 0.71498(11) -0.0762(3) 0.67539(9) 0.0407(7) Uani 1 1 d .
H45 H 0.7190 -0.0045 0.6937 0.049 Uiso 1 1 calc R
C46 C 0.77451(12) 0.3550(3) 0.62327(10) 0.0435(7) Uani 1 1 d .
H46A H 0.8079 0.3419 0.6217 0.065 Uiso 1 1 calc R
H46B H 0.7756 0.4194 0.6437 0.065 Uiso 1 1 calc R
H46C H 0.7533 0.3955 0.6001 0.065 Uiso 1 1 calc R
C47 C 0.69595(17) -0.1198(5) 0.48684(12) 0.0683(11) Uani 1 1 d .
H47A H 0.6795 -0.0266 0.4857 0.082 Uiso 1 1 calc R
H47B H 0.7313 -0.1068 0.5007 0.082 Uiso 1 1 calc R

loop_
_atom_site_aniso_label
_atom_site_aniso_U_11
_atom_site_aniso_U_22
_atom_site_aniso_U_33
_atom_site_aniso_U_23
_atom_site_aniso_U_13
_atom_site_aniso_U_12
Co1 0.0278(2) 0.0267(2) 0.0289(2) -0.00102(15) 0.01060(15) 0.00110(14)
Cl1 0.1048(10) 0.0665(8) 0.1052(10) 0.0092(7) 0.0399(8) -0.0056(6)
Cl2 0.1384(14) 0.196(2) 0.0704(9) -0.0358(10) 0.0388(9) -0.0055(13)
O1 0.0354(11) 0.0492(13) 0.0329(11) -0.0036(9) 0.0145(9) 0.0082(9)
O2 0.0423(12) 0.0453(12) 0.0379(12) -0.0045(9) 0.0180(10) 0.0099(9)
O3 0.0400(11) 0.0478(13) 0.0371(12) -0.0091(10) 0.0134(9) 0.0092(10)
O4 0.0370(11) 0.0600(14) 0.0289(11) -0.0048(10) 0.0134(9) 0.0096(10)
N1 0.0350(13) 0.0287(12) 0.0299(12) 0.0021(9) 0.0130(10) 0.0026(9)
N2 0.0350(13) 0.0290(13) 0.0346(13) 0.0006(10) 0.0156(11) 0.0034(10)
N3 0.0362(13) 0.0291(12) 0.0299(12) -0.0034(9) 0.0138(10) -0.0003(9)
N4 0.0294(12) 0.0325(13) 0.0340(13) -0.0025(10) 0.0141(10) -0.0003(9)
N5 0.0278(12) 0.0305(13) 0.0415(14) -0.0002(10) 0.0111(10) 0.0004(9)
C1 0.0317(14) 0.0275(14) 0.0360(15) 0.0032(11) 0.0130(12) 0.0011(11)
C2 0.0333(14) 0.0268(14) 0.0349(15) 0.0034(11) 0.0136(12) 0.0017(11)
C3 0.0315(15) 0.0342(16) 0.0383(16) -0.0007(12) 0.0079(12) 0.0050(12)
C4 0.0464(18) 0.0388(18) 0.0391(17) 0.0088(13) 0.0178(14) 0.0134(14)
C5 0.071(2) 0.055(2) 0.0388(19) 0.0155(16) 0.0158(18) 0.0189(19)
C6 0.063(2) 0.084(3) 0.0350(19) 0.0019(19) -0.0012(17) 0.018(2)
C7 0.0408(19) 0.073(3) 0.055(2) -0.010(2) -0.0052(17) -0.0028(18)
C8 0.0355(16) 0.0477(19) 0.0493(19) -0.0035(15) 0.0093(15) 0.0033(14)
C9 0.058(2) 0.0412(19) 0.056(2) 0.0074(15) 0.0311(18) 0.0034(15)
C10 0.110(4) 0.149(5) 0.039(2) 0.001(3) -0.017(3) 0.012(4)
C11 0.051(2) 0.064(2) 0.071(3) -0.006(2) 0.0218(19) -0.0179(18)
C12 0.0315(15) 0.0354(15) 0.0353(16) 0.0019(12) 0.0105(12) 0.0032(12)
C13 0.0386(17) 0.0434(18) 0.0431(18) 0.0010(14) 0.0151(14) 0.0028(14)
C14 0.0343(16) 0.058(2) 0.055(2) -0.0001(17) 0.0177(15) -0.0007(15)
C15 0.0314(16) 0.064(2) 0.052(2) -0.0021(17) 0.0055(15) 0.0064(15)
C16 0.0399(17) 0.0479(19) 0.0463(19) 0.0025(15) 0.0024(15) 0.0107(14)
C17 0.0370(16) 0.0350(16) 0.0389(16) -0.0018(13) 0.0089(13) 0.0024(12)
C18 0.0461(19) 0.058(2) 0.063(2) 0.0221(18) 0.0232(18) 0.0088(16)
C19 0.033(2) 0.109(4) 0.103(4) 0.011(3) 0.014(2) 0.018(2)
C20 0.053(2) 0.0422(19) 0.055(2) 0.0100(16) 0.0144(17) 0.0038(15)
C21 0.0333(15) 0.0237(14) 0.0343(15) 0.0010(11) 0.0131(12) 0.0001(10)
C22 0.0285(14) 0.0321(15) 0.0316(15) -0.0011(11) 0.0111(12) -0.0019(11)
C23 0.0297(14) 0.0397(17) 0.0316(15) -0.0027(12) 0.0112(12) 0.0002(12)
C24 0.0308(14) 0.0360(16) 0.0347(15) 0.0029(12) 0.0122(12) 0.0021(12)
C25 0.0378(16) 0.0467(18) 0.0341(16) 0.0068(14) 0.0121(13) 0.0072(13)
C26 0.0369(16) 0.059(2) 0.0340(16) -0.0045(15) 0.0095(13) 0.0061(15)
C27 0.0430(17) 0.0455(18) 0.0413(18) -0.0128(15) 0.0120(14) -0.0079(14)
C28 0.0377(16) 0.0389(16) 0.0361(16) -0.0038(13) 0.0135(13) -0.0015(13)
C29 0.055(2) 0.0430(19) 0.048(2) 0.0042(15) 0.0122(17) -0.0063(15)
C30 0.068(3) 0.078(3) 0.043(2) -0.0053(19) -0.0033(19) 0.006(2)
C31 0.066(2) 0.0370(19) 0.054(2) -0.0036(16) 0.0122(18) -0.0091(16)
C32 0.0271(14) 0.0478(18) 0.0298(15) 0.0013(13) 0.0104(12) 0.0032(12)
C33 0.0365(16) 0.0478(19) 0.0353(16) -0.0007(14) 0.0131(13) 0.0092(13)
C34 0.051(2) 0.056(2) 0.0459(19) 0.0040(16) 0.0179(16) 0.0182(17)
C35 0.0396(19) 0.079(3) 0.047(2) 0.0109(19) 0.0202(16) 0.0201(17)
C36 0.0270(16) 0.090(3) 0.046(2) 0.0057(19) 0.0141(14) 0.0019(17)
C37 0.0309(15) 0.062(2) 0.0370(17) 0.0037(15) 0.0115(13) -0.0024(14)
C38 0.0479(19) 0.0411(19) 0.057(2) -0.0063(16) 0.0112(17) 0.0036(15)
C39 0.052(2) 0.121(4) 0.077(3) 0.017(3) 0.023(2) 0.043(3)
C40 0.044(2) 0.065(2) 0.063(2) -0.0023(19) 0.0180(18) -0.0124(17)
C41 0.0379(17) 0.0400(18) 0.0491(19) -0.0036(15) 0.0082(14) -0.0010(13)
C42 0.053(2) 0.0365(18) 0.074(3) -0.0095(18) 0.0111(19) -0.0063(16)
C43 0.053(2) 0.036(2) 0.104(3) 0.012(2) 0.033(2) -0.0038(16)
C44 0.048(2) 0.053(2) 0.064(2) 0.0135(18) 0.0271(18) -0.0008(16)
C45 0.0378(16) 0.0399(17) 0.0486(18) 0.0027(14) 0.0196(14) -0.0019(13)
C46 0.0496(19) 0.0300(16) 0.0505(19) 0.0035(14) 0.0150(16) -0.0047(13)
C47 0.072(3) 0.064(3) 0.071(3) -0.008(2) 0.026(2) 0.004(2)

loop_
_atom_type_symbol
_atom_type_description
_atom_type_scat_dispersion_real
_atom_type_scat_dispersion_imag
_atom_type_scat_source
C C 0.0033 0.0016 'International Tables Vol C Tables 4.2.6.8 and 6.1.1.4'
H H 0.0000 0.0000 'International Tables Vol C Tables 4.2.6.8 and 6.1.1.4'
N N 0.0061 0.0033 'International Tables Vol C Tables 4.2.6.8 and 6.1.1.4'
O O 0.0106 0.0060 'International Tables Vol C Tables 4.2.6.8 and 6.1.1.4'
Cl Cl 0.1484 0.1585 'International Tables Vol C Tables 4.2.6.8 and 6.1.1.4'
Co Co 0.3494 0.9721 'International Tables Vol C Tables 4.2.6.8 and 6.1.1.4'

loop_
_geom_angle_atom_site_label_1
_geom_angle_atom_site_label_2
_geom_angle_atom_site_label_3
_geom_angle
_geom_angle_publ_flag
N1 Co1 N2 80.90(10) yes
N1 Co1 N3 177.99(10) yes
N2 Co1 N3 99.39(10) yes
N1 Co1 N4 99.24(10) yes
N2 Co1 N4 179.78(13) yes
N3 Co1 N4 80.46(10) yes
N1 Co1 C46 89.23(12) ?
N2 Co1 C46 90.06(12) ?
N3 Co1 C46 88.77(12) ?
N4 Co1 C46 89.77(12) ?
N1 Co1 N5 90.93(10) ?
N2 Co1 N5 91.63(10) ?
N3 Co1 N5 91.05(10) ?
N4 Co1 N5 88.54(10) ?
C46 Co1 N5 178.30(11) yes
C1 N1 O1 120.2(2) ?
C1 N1 Co1 118.14(19) ?
O1 N1 Co1 121.61(17) ?
C2 N2 O2 121.0(2) ?
C2 N2 Co1 117.68(19) ?
O2 N2 Co1 121.24(18) ?
C21 N3 O3 119.9(2) ?
C21 N3 Co1 117.99(19) ?
O3 N3 Co1 122.06(17) ?
C22 N4 O4 119.7(2) ?
C22 N4 Co1 117.62(18) ?
O4 N4 Co1 122.48(17) ?
C41 N5 C45 117.1(3) ?
C41 N5 Co1 120.6(2) ?
C45 N5 Co1 121.9(2) ?
N1 C1 C2 111.6(2) ?
N1 C1 C3 122.1(2) ?
C2 C1 C3 126.3(2) ?
N2 C2 C1 111.4(2) ?
N2 C2 C12 123.7(2) ?
C1 C2 C12 124.8(3) ?
C4 C3 C8 119.8(3) ?
C4 C3 C1 118.7(3) ?
C8 C3 C1 121.3(3) ?
C5 C4 C3 118.7(3) ?
C5 C4 C9 119.0(3) ?
C3 C4 C9 122.3(3) ?
C6 C5 C4 122.2(3) ?
C7 C6 C5 118.5(3) ?
C7 C6 C10 121.5(4) ?
C5 C6 C10 120.0(4) ?
C6 C7 C8 122.0(4) ?
C7 C8 C3 118.9(3) ?
C7 C8 C11 118.9(3) ?
C3 C8 C11 122.2(3) ?
C17 C12 C13 119.2(3) ?
C17 C12 C2 122.6(3) ?
C13 C12 C2 118.2(3) ?
C14 C13 C12 118.9(3) ?
C14 C13 C18 118.7(3) ?
C12 C13 C18 122.4(3) ?
C15 C14 C13 122.4(3) ?
C16 C15 C14 117.8(3) ?
C16 C15 C19 121.3(3) ?
C14 C15 C19 120.8(4) ?
C15 C16 C17 122.1(3) ?
C16 C17 C12 119.4(3) ?
C16 C17 C20 118.4(3) ?
C12 C17 C20 122.2(3) ?
N3 C21 C22 112.1(2) ?
N3 C21 C23 123.4(2) ?
C22 C21 C23 124.4(2) ?
N4 C22 C21 111.4(2) ?
N4 C22 C32 123.6(2) ?
C21 C22 C32 124.9(2) ?
C24 C23 C28 119.6(3) ?
C24 C23 C21 120.6(3) ?
C28 C23 C21 119.8(3) ?
C25 C24 C23 118.9(3) ?
C25 C24 C29 119.1(3) ?
C23 C24 C29 121.9(3) ?
C26 C25 C24 122.3(3) ?
C27 C26 C25 118.0(3) ?
C27 C26 C30 121.7(3) ?
C25 C26 C30 120.3(3) ?
C26 C27 C28 122.4(3) ?
C27 C28 C23 118.7(3) ?
C27 C28 C31 119.0(3) ?
C23 C28 C31 122.3(3) ?
C33 C32 C37 120.3(3) ?
C33 C32 C22 119.2(3) ?
C37 C32 C22 120.5(3) ?
C34 C33 C32 118.6(3) ?
C34 C33 C38 118.9(3) ?
C32 C33 C38 122.5(3) ?
C35 C34 C33 122.5(4) ?
C36 C35 C34 117.9(3) ?
C36 C35 C39 121.1(4) ?
C34 C35 C39 121.0(4) ?
C35 C36 C37 122.7(3) ?
C36 C37 C32 118.0(3) ?
C36 C37 C40 119.4(3) ?
C32 C37 C40 122.6(3) ?
N5 C41 C42 122.7(3) ?
C43 C42 C41 119.6(4) ?
C42 C43 C44 119.0(3) ?
C43 C44 C45 118.9(3) ?
N5 C45 C44 122.8(3) ?
Cl2 C47 Cl1 113.2(3) ?

loop_
_geom_bond_atom_site_label_1
_geom_bond_atom_site_label_2
_geom_bond_distance
_geom_bond_publ_flag
Co1 N1 1.880(2) yes
Co1 N2 1.894(2) yes
Co1 N3 1.895(2) yes
Co1 N4 1.903(2) yes
Co1 C46 2.002(3) yes
Co1 N5 2.086(3) yes
Cl1 C47 1.734(5) ?
Cl2 C47 1.706(4) ?
O1 N1 1.344(3) ?
O2 N2 1.345(3) ?
O3 N3 1.352(3) ?
O4 N4 1.345(3) ?
N1 C1 1.315(4) ?
N2 C2 1.314(4) ?
N3 C21 1.303(4) ?
N4 C22 1.313(3) ?
N5 C41 1.342(4) ?
N5 C45 1.342(4) ?
C1 C2 1.484(4) ?
C1 C3 1.488(4) ?
C2 C12 1.496(4) ?
C3 C4 1.409(4) ?
C3 C8 1.414(4) ?
C4 C5 1.391(5) ?
C4 C9 1.509(5) ?
C5 C6 1.384(6) ?
C6 C7 1.382(6) ?
C6 C10 1.528(5) ?
C7 C8 1.391(5) ?
C8 C11 1.505(5) ?
C12 C17 1.404(4) ?
C12 C13 1.411(4) ?
C13 C14 1.392(4) ?
C13 C18 1.514(5) ?
C14 C15 1.383(5) ?
C15 C16 1.383(5) ?
C15 C19 1.520(5) ?
C16 C17 1.393(4) ?
C17 C20 1.505(4) ?
C21 C22 1.482(4) ?
C21 C23 1.492(4) ?
C22 C32 1.498(4) ?
C23 C24 1.410(4) ?
C23 C28 1.411(4) ?
C24 C25 1.385(4) ?
C24 C29 1.511(4) ?
C25 C26 1.385(5) ?
C26 C27 1.384(5) ?
C26 C30 1.506(5) ?
C27 C28 1.387(4) ?
C28 C31 1.514(5) ?
C32 C33 1.405(4) ?
C32 C37 1.416(4) ?
C33 C34 1.394(4) ?
C33 C38 1.510(5) ?
C34 C35 1.387(5) ?
C35 C36 1.381(6) ?
C35 C39 1.520(5) ?
C36 C37 1.398(5) ?
C37 C40 1.503(5) ?
C41 C42 1.380(5) ?
C42 C43 1.362(6) ?
C43 C44 1.368(6) ?
C44 C45 1.389(5) ?

loop_
_geom_torsion_atom_site_label_1
_geom_torsion_atom_site_label_2
_geom_torsion_atom_site_label_3
_geom_torsion_atom_site_label_4
_geom_torsion
N2 Co1 N1 C1 -3.3(2)
N3 Co1 N1 C1 -102(3)
N4 Co1 N1 C1 176.9(2)
C46 Co1 N1 C1 -93.5(2)
N5 Co1 N1 C1 88.2(2)
N2 Co1 N1 O1 178.6(2)
N3 Co1 N1 O1 80(3)
N4 Co1 N1 O1 -1.3(2)
C46 Co1 N1 O1 88.4(2)
N5 Co1 N1 O1 -89.9(2)
N1 Co1 N2 C2 5.1(2)
N3 Co1 N2 C2 -176.9(2)
N4 Co1 N2 C2 135(32)
C46 Co1 N2 C2 94.3(2)
N5 Co1 N2 C2 -85.6(2)
N1 Co1 N2 O2 -178.5(2)
N3 Co1 N2 O2 -0.5(2)
N4 Co1 N2 O2 -49(28)
C46 Co1 N2 O2 -89.2(2)
N5 Co1 N2 O2 90.9(2)
N1 Co1 N3 C21 -85(3)
N2 Co1 N3 C21 176.9(2)
N4 Co1 N3 C21 -3.3(2)
C46 Co1 N3 C21 -93.3(2)
N5 Co1 N3 C21 85.1(2)
N1 Co1 N3 O3 97(3)
N2 Co1 N3 O3 -1.4(2)
N4 Co1 N3 O3 178.5(2)
C46 Co1 N3 O3 88.5(2)
N5 Co1 N3 O3 -93.2(2)
N1 Co1 N4 C22 -176.3(2)
N2 Co1 N4 C22 54(28)
N3 Co1 N4 C22 5.7(2)
C46 Co1 N4 C22 94.5(2)
N5 Co1 N4 C22 -85.6(2)
N1 Co1 N4 O4 -1.1(2)
N2 Co1 N4 O4 -131(33)
N3 Co1 N4 O4 -179.1(2)
C46 Co1 N4 O4 -90.3(2)
N5 Co1 N4 O4 89.6(2)
N1 Co1 N5 C41 30.5(2)
N2 Co1 N5 C41 111.4(2)
N3 Co1 N5 C41 -149.2(2)
N4 Co1 N5 C41 -68.7(2)
C46 Co1 N5 C41 -65(4)
N1 Co1 N5 C45 -157.4(2)
N2 Co1 N5 C45 -76.5(2)
N3 Co1 N5 C45 22.9(2)
N4 Co1 N5 C45 103.3(2)
C46 Co1 N5 C45 107(4)
O1 N1 C1 C2 179.3(2)
Co1 N1 C1 C2 1.2(3)
O1 N1 C1 C3 -1.8(4)
Co1 N1 C1 C3 -179.9(2)
O2 N2 C2 C1 177.9(2)
Co1 N2 C2 C1 -5.7(3)
O2 N2 C2 C12 -6.4(4)
Co1 N2 C2 C12 170.1(2)
N1 C1 C2 N2 2.9(3)
C3 C1 C2 N2 -176.0(3)
N1 C1 C2 C12 -172.8(3)
C3 C1 C2 C12 8.3(4)
N1 C1 C3 C4 -63.7(4)
C2 C1 C3 C4 115.0(3)
N1 C1 C3 C8 111.4(3)
C2 C1 C3 C8 -69.8(4)
C8 C3 C4 C5 -0.5(4)
C1 C3 C4 C5 174.8(3)
C8 C3 C4 C9 179.4(3)
C1 C3 C4 C9 -5.4(4)
C3 C4 C5 C6 -0.4(5)
C9 C4 C5 C6 179.8(3)
C4 C5 C6 C7 1.0(6)
C4 C5 C6 C10 -176.2(4)
C5 C6 C7 C8 -0.8(6)
C10 C6 C7 C8 176.4(4)
C6 C7 C8 C3 0.0(5)
C6 C7 C8 C11 -176.9(4)
C4 C3 C8 C7 0.7(5)
C1 C3 C8 C7 -174.5(3)
C4 C3 C8 C11 177.4(3)
C1 C3 C8 C11 2.3(5)
N2 C2 C12 C17 119.6(3)
C1 C2 C12 C17 -65.2(4)
N2 C2 C12 C13 -60.9(4)
C1 C2 C12 C13 114.3(3)
C17 C12 C13 C14 0.2(5)
C2 C12 C13 C14 -179.4(3)
C17 C12 C13 C18 179.1(3)
C2 C12 C13 C18 -0.4(5)
C12 C13 C14 C15 0.8(5)
C18 C13 C14 C15 -178.2(3)
C13 C14 C15 C16 -0.8(5)
C13 C14 C15 C19 -178.6(4)
C14 C15 C16 C17 -0.2(5)
C19 C15 C16 C17 177.6(4)
C15 C16 C17 C12 1.2(5)
C15 C16 C17 C20 -177.2(3)
C13 C12 C17 C16 -1.1(5)
C2 C12 C17 C16 178.4(3)
C13 C12 C17 C20 177.2(3)
C2 C12 C17 C20 -3.3(5)
O3 N3 C21 C22 178.9(2)
Co1 N3 C21 C22 0.6(3)
O3 N3 C21 C23 -1.8(4)
Co1 N3 C21 C23 179.9(2)
O4 N4 C22 C21 177.9(2)
Co1 N4 C22 C21 -6.8(3)
O4 N4 C22 C32 -5.2(4)
Co1 N4 C22 C32 170.1(2)
N3 C21 C22 N4 3.9(3)
C23 C21 C22 N4 -175.4(2)
N3 C21 C22 C32 -172.9(3)
C23 C21 C22 C32 7.8(4)
N3 C21 C23 C24 108.1(3)
C22 C21 C23 C24 -72.7(4)
N3 C21 C23 C28 -70.8(4)
C22 C21 C23 C28 108.4(3)
C28 C23 C24 C25 -2.1(4)
C21 C23 C24 C25 179.1(3)
C28 C23 C24 C29 175.1(3)
C21 C23 C24 C29 -3.7(4)
C23 C24 C25 C26 -1.1(4)
C29 C24 C25 C26 -178.4(3)
C24 C25 C26 C27 2.5(5)
C24 C25 C26 C30 -179.7(3)
C25 C26 C27 C28 -0.6(5)
C30 C26 C27 C28 -178.4(3)
C26 C27 C28 C23 -2.5(5)
C26 C27 C28 C31 175.6(3)
C24 C23 C28 C27 3.8(4)
C21 C23 C28 C27 -177.3(3)
C24 C23 C28 C31 -174.2(3)
C21 C23 C28 C31 4.7(4)
N4 C22 C32 C33 -66.2(4)
C21 C22 C32 C33 110.3(3)
N4 C22 C32 C37 114.6(3)
C21 C22 C32 C37 -69.0(4)
C37 C32 C33 C34 2.2(4)
C22 C32 C33 C34 -177.1(3)
C37 C32 C33 C38 -177.6(3)
C22 C32 C33 C38 3.2(4)
C32 C33 C34 C35 0.6(5)
C38 C33 C34 C35 -179.7(3)
C33 C34 C35 C36 -2.3(5)
C33 C34 C35 C39 176.9(3)
C34 C35 C36 C37 1.3(5)
C39 C35 C36 C37 -177.9(3)
C35 C36 C37 C32 1.3(5)
C35 C36 C37 C40 -177.8(3)
C33 C32 C37 C36 -3.1(4)
C22 C32 C37 C36 176.1(3)
C33 C32 C37 C40 176.0(3)
C22 C32 C37 C40 -4.7(5)
C45 N5 C41 C42 -1.1(5)
Co1 N5 C41 C42 171.4(3)
N5 C41 C42 C43 -0.4(5)
C41 C42 C43 C44 1.2(6)
C42 C43 C44 C45 -0.5(5)
C41 N5 C45 C44 1.8(4)
Co1 N5 C45 C44 -170.5(2)
C43 C44 C45 N5 -1.1(5)
